data_2207208
loop_
_publ_author_name
'S. Selvanayagam'
'Jasmin Paul'
'D. Velmurugan'
'K. Ravikumar'
'R. Rathna Durga'

_publ_section_title
3,3,6,6-Tetramethyl-9-(2-oxo-1,2-dihydroquinolin-3-yl)-1,2,3,4,5,6,7,8-octahydro-9<i>H</i>-xanthene-1,8-dione
_journal_coeditor_code DN6258
_journal_issue 11
_journal_name_full 'Acta Crystallographica Section E'
_journal_page_first o3701
_journal_page_last o3703
_journal_paper_doi 10.1107/S1600536805032320
_journal_volume 61
_journal_year 2005
_chemical_formula_iupac 'C26 H27 N O4'
_chemical_formula_moiety 'C26 H27 N O4'
_chemical_formula_sum 'C26 H27 N O4'
_chemical_formula_weight 417.49
_chemical_name_systematic
;
3,3,6,6-Tetramethyl-9-(2-oxo-1,2-dihydroquinolin-3-yl)-
1,2,3,4,5,6,7,8-octahydro-9H-xanthene-1,8-dione
;
_space_group_IT_number 56
_symmetry_cell_setting orthorhombic
_symmetry_space_group_name_Hall '-P 2ab 2ac'
_symmetry_space_group_name_H-M 'P c c n'
_atom_sites_solution_hydrogens geom
_atom_sites_solution_primary direct
_atom_sites_solution_secondary difmap
_audit_creation_method SHELXL97
_cell_angle_alpha 90.00
_cell_angle_beta 90.00
_cell_angle_gamma 90.00
_cell_formula_units_Z 8
_cell_length_a 22.2713(12)
_cell_length_b 11.9162(6)
_cell_length_c 17.2698(9)
_cell_measurement_reflns_used 6390
_cell_measurement_temperature 293(2)
_cell_measurement_theta_max 27.49
_cell_measurement_theta_min 2.26
_cell_volume 4583.2(4)
_computing_cell_refinement 'SAINT (Bruker, 2001)'
_computing_data_collection 'SMART (Bruker, 2001)'
_computing_data_reduction SAINT
_computing_molecular_graphics 'ORTEP-3 (Farrugia, 1997) and PLATON (Spek, 2003)'
_computing_publication_material 'SHELXL97 and PARST (Nardelli, 1995)'
_computing_structure_refinement 'SHELXL97 (Sheldrick, 1997)'
_computing_structure_solution 'SHELXS97 (Sheldrick, 1997)'
_diffrn_ambient_temperature 293(2)
_diffrn_measured_fraction_theta_full 0.993
_diffrn_measured_fraction_theta_max 0.961
_diffrn_measurement_device 'Bruker SMART APEX'
_diffrn_measurement_device_type 'Bruker SMART APEX CCD area-detector'
_diffrn_measurement_method \w
_diffrn_radiation_monochromator graphite
_diffrn_radiation_source 'fine-focus sealed tube'
_diffrn_radiation_type MoK\a
_diffrn_radiation_wavelength 0.71073
_diffrn_reflns_av_R_equivalents 0.0252
_diffrn_reflns_av_sigmaI/netI 0.0224
_diffrn_reflns_limit_h_max 26
_diffrn_reflns_limit_h_min -28
_diffrn_reflns_limit_k_max 15
_diffrn_reflns_limit_k_min -15
_diffrn_reflns_limit_l_max 22
_diffrn_reflns_limit_l_min -21
_diffrn_reflns_number 26484
_diffrn_reflns_theta_full 25.00
_diffrn_reflns_theta_max 28.00
_diffrn_reflns_theta_min 1.83
_diffrn_standards_decay_% 0
_diffrn_standards_number 0
_exptl_absorpt_coefficient_mu 0.081
_exptl_absorpt_correction_type none
_exptl_crystal_colour Colourless
_exptl_crystal_density_diffrn 1.210
_exptl_crystal_density_method 'not measured'
_exptl_crystal_description Block
_exptl_crystal_F_000 1776
_exptl_crystal_size_max 0.24
_exptl_crystal_size_mid 0.22
_exptl_crystal_size_min 0.20
_refine_diff_density_max 0.255
_refine_diff_density_min -0.173
_refine_ls_extinction_method none
_refine_ls_goodness_of_fit_ref 1.022
_refine_ls_hydrogen_treatment constr
_refine_ls_matrix_type full
_refine_ls_number_parameters 284
_refine_ls_number_reflns 5325
_refine_ls_number_restraints 0
_refine_ls_restrained_S_all 1.022
_refine_ls_R_factor_all 0.0699
_refine_ls_R_factor_gt 0.0496
_refine_ls_shift/su_max 0.001
_refine_ls_shift/su_mean 0.001
_refine_ls_structure_factor_coef Fsqd
_refine_ls_weighting_details 'calc w = 1/[\s^2^(Fo^2^)+(0.0719P)^2^+0.8427P] where P=(Fo^2^+2Fc^2^)/3'
_refine_ls_weighting_scheme calc
_refine_ls_wR_factor_gt 0.1299
_refine_ls_wR_factor_ref 0.1446
_reflns_number_gt 3862
_reflns_number_total 5325
_reflns_threshold_expression I>2\s(I)
_cod_data_source_file dn6258.cif
_cod_data_source_block I
_cod_database_code 2207208
_cod_database_fobs_code 2207208

loop_
_symmetry_equiv_pos_as_xyz
'x, y, z'
'-x+1/2, -y+1/2, z'
'-x, y+1/2, -z+1/2'
'x+1/2, -y, -z+1/2'
'-x, -y, -z'
'x-1/2, y-1/2, -z'
'x, -y-1/2, z-1/2'
'-x-1/2, y, z-1/2'

loop_
_atom_site_label
_atom_site_fract_x
_atom_site_fract_y
_atom_site_fract_z
_atom_site_U_iso_or_equiv
_atom_site_adp_type
_atom_site_calc_flag
_atom_site_refinement_flags
_atom_site_occupancy
_atom_site_type_symbol
C1 0.53660(7) 0.37706(13) 0.21155(9) 0.0502(4) Uani d . 1 C
C2 0.54765(8) 0.44718(15) 0.28275(9) 0.0593(4) Uani d . 1 C
H2A 0.5471 0.3984 0.3277 0.071 Uiso calc R 1 H
H2B 0.5149 0.5002 0.2883 0.071 Uiso calc R 1 H
C3 0.60660(8) 0.51179(15) 0.28202(9) 0.0581(4) Uani d . 1 C
C4 0.60939(9) 0.57954(13) 0.20681(9) 0.0547(4) Uani d . 1 C
H4A 0.5804 0.6402 0.2092 0.066 Uiso calc R 1 H
H4B 0.6490 0.6124 0.2015 0.066 Uiso calc R 1 H
C5 0.59646(6) 0.50832(11) 0.13802(8) 0.0409(3) Uani d . 1 C
C6 0.60615(6) 0.50235(11) 0.00233(8) 0.0405(3) Uani d . 1 C
C7 0.63064(8) 0.56585(14) -0.06504(9) 0.0558(4) Uani d . 1 C
H7A 0.6692 0.5979 -0.0511 0.067 Uiso calc R 1 H
H7B 0.6036 0.6271 -0.0776 0.067 Uiso calc R 1 H
C8 0.63842(8) 0.49089(15) -0.13627(9) 0.0585(4) Uani d . 1 C
C9 0.57980(8) 0.42765(16) -0.14896(10) 0.0632(5) Uani d . 1 C
H9A 0.5493 0.4807 -0.1654 0.076 Uiso calc R 1 H
H9B 0.5855 0.3742 -0.1907 0.076 Uiso calc R 1 H
C10 0.55693(7) 0.36566(13) -0.07901(9) 0.0504(4) Uani d . 1 C
C11 0.57397(6) 0.40840(10) -0.00256(8) 0.0383(3) Uani d . 1 C
C12 0.55694(6) 0.34164(10) 0.06795(8) 0.0378(3) Uani d . 1 C
H12 0.5144 0.3213 0.0636 0.045 Uiso calc R 1 H
C13 0.56447(6) 0.41349(10) 0.13870(8) 0.0392(3) Uani d . 1 C
C14 0.65931(10) 0.42979(19) 0.28597(13) 0.0841(6) Uani d . 1 C
H14A 0.6580 0.3897 0.3342 0.126 Uiso calc R 1 H
H14B 0.6964 0.4706 0.2824 0.126 Uiso calc R 1 H
H14C 0.6567 0.3775 0.2438 0.126 Uiso calc R 1 H
C15 0.60929(12) 0.5928(2) 0.35107(11) 0.0865(7) Uani d . 1 C
H15A 0.5767 0.6454 0.3477 0.130 Uiso calc R 1 H
H15B 0.6467 0.6327 0.3502 0.130 Uiso calc R 1 H
H15C 0.6061 0.5511 0.3984 0.130 Uiso calc R 1 H
C16 0.68962(9) 0.40783(19) -0.12314(13) 0.0800(6) Uani d . 1 C
H16A 0.6802 0.3605 -0.0798 0.120 Uiso calc R 1 H
H16B 0.7260 0.4482 -0.1127 0.120 Uiso calc R 1 H
H16C 0.6948 0.3625 -0.1686 0.120 Uiso calc R 1 H
C17 0.65207(13) 0.5648(2) -0.20702(12) 0.0919(7) Uani d . 1 C
H17A 0.6565 0.5183 -0.2520 0.138 Uiso calc R 1 H
H17B 0.6886 0.6057 -0.1983 0.138 Uiso calc R 1 H
H17C 0.6197 0.6167 -0.2149 0.138 Uiso calc R 1 H
C18 0.59344(6) 0.23413(10) 0.07274(8) 0.0366(3) Uani d . 1 C
C19 0.56765(6) 0.13177(11) 0.07021(8) 0.0389(3) Uani d . 1 C
H19 0.5260 0.1272 0.0676 0.047 Uiso calc R 1 H
C20 0.60159(6) 0.03023(10) 0.07141(8) 0.0387(3) Uani d . 1 C
C21 0.57547(7) -0.07704(12) 0.06921(9) 0.0463(4) Uani d . 1 C
H21 0.5339 -0.0841 0.0677 0.056 Uiso calc R 1 H
C22 0.61048(8) -0.17098(12) 0.06934(10) 0.0567(4) Uani d . 1 C
H22 0.5928 -0.2416 0.0676 0.068 Uiso calc R 1 H
C23 0.67222(9) -0.16101(13) 0.07199(11) 0.0624(5) Uani d . 1 C
H23 0.6957 -0.2256 0.0720 0.075 Uiso calc R 1 H
C24 0.69986(8) -0.05758(12) 0.07468(10) 0.0544(4) Uani d . 1 C
H24 0.7415 -0.0520 0.0764 0.065 Uiso calc R 1 H
C25 0.66409(7) 0.03868(10) 0.07473(8) 0.0397(3) Uani d . 1 C
C26 0.65860(6) 0.24267(10) 0.07820(8) 0.0396(3) Uani d . 1 C
N1 0.68953(5) 0.14412(9) 0.07830(7) 0.0436(3) Uani d . 1 N
H1 0.7280 0.1479 0.0808 0.052 Uiso calc R 1 H
O1 0.62153(5) 0.55121(8) 0.07150(5) 0.0458(3) Uani d . 1 O
O2 0.50464(6) 0.29427(11) 0.21297(7) 0.0748(4) Uani d . 1 O
O3 0.52450(7) 0.28391(12) -0.08490(8) 0.0778(4) Uani d . 1 O
O4 0.68593(4) 0.33347(8) 0.08224(7) 0.0502(3) Uani d . 1 O

loop_
_atom_site_aniso_label
_atom_site_aniso_U_11
_atom_site_aniso_U_22
_atom_site_aniso_U_33
_atom_site_aniso_U_12
_atom_site_aniso_U_13
_atom_site_aniso_U_23
C1 0.0466(9) 0.0513(8) 0.0527(9) 0.0033(7) 0.0068(7) 0.0093(7)
C2 0.0632(11) 0.0696(10) 0.0450(8) 0.0082(9) 0.0059(7) 0.0067(7)
C3 0.0646(11) 0.0622(10) 0.0475(9) 0.0064(8) -0.0073(8) -0.0015(7)
C4 0.0671(11) 0.0455(8) 0.0515(9) -0.0026(7) -0.0004(8) -0.0060(7)
C5 0.0432(8) 0.0338(6) 0.0457(8) 0.0058(6) 0.0035(6) 0.0010(5)
C6 0.0425(8) 0.0339(6) 0.0451(7) 0.0057(6) 0.0050(6) 0.0004(5)
C7 0.0646(11) 0.0481(8) 0.0546(9) -0.0049(7) 0.0086(8) 0.0076(7)
C8 0.0626(11) 0.0651(10) 0.0479(9) 0.0021(8) 0.0109(7) 0.0042(7)
C9 0.0654(12) 0.0753(11) 0.0487(9) 0.0045(9) -0.0038(8) -0.0009(8)
C10 0.0429(9) 0.0542(9) 0.0542(9) 0.0022(7) -0.0037(7) -0.0047(7)
C11 0.0316(7) 0.0357(6) 0.0475(7) 0.0063(5) 0.0013(6) -0.0004(5)
C12 0.0271(7) 0.0337(6) 0.0526(8) 0.0013(5) 0.0016(6) 0.0001(5)
C13 0.0350(7) 0.0352(6) 0.0472(7) 0.0071(5) 0.0028(6) 0.0026(5)
C14 0.0697(14) 0.0961(15) 0.0864(15) 0.0172(12) -0.0239(11) 0.0027(12)
C15 0.1105(18) 0.0962(15) 0.0529(11) 0.0015(14) -0.0081(11) -0.0123(10)
C16 0.0614(12) 0.0972(15) 0.0815(14) 0.0133(11) 0.0225(10) -0.0011(11)
C17 0.1145(19) 0.1049(16) 0.0564(12) -0.0113(15) 0.0215(11) 0.0152(11)
C18 0.0301(7) 0.0307(6) 0.0489(7) 0.0003(5) 0.0014(6) 0.0000(5)
C19 0.0294(7) 0.0362(7) 0.0512(8) -0.0034(5) 0.0015(6) -0.0006(6)
C20 0.0393(8) 0.0312(6) 0.0456(7) -0.0043(5) 0.0044(6) -0.0001(5)
C21 0.0445(9) 0.0364(7) 0.0581(9) -0.0090(6) 0.0052(7) -0.0017(6)
C22 0.0622(11) 0.0289(6) 0.0788(11) -0.0062(7) 0.0061(9) -0.0009(7)
C23 0.0619(11) 0.0306(7) 0.0947(14) 0.0089(7) 0.0069(9) 0.0003(7)
C24 0.0435(9) 0.0369(7) 0.0828(12) 0.0051(6) 0.0056(8) 0.0010(7)
C25 0.0376(8) 0.0304(6) 0.0510(8) -0.0014(5) 0.0038(6) 0.0009(5)
C26 0.0328(7) 0.0290(6) 0.0569(8) -0.0013(5) 0.0015(6) 0.0007(5)
N1 0.0279(6) 0.0313(6) 0.0717(8) 0.0003(4) 0.0010(5) 0.0003(5)
O1 0.0569(7) 0.0324(5) 0.0481(6) -0.0065(4) 0.0062(5) -0.0016(4)
O2 0.0806(9) 0.0737(8) 0.0702(8) -0.0252(7) 0.0195(7) 0.0095(6)
O3 0.0815(10) 0.0823(9) 0.0695(8) -0.0332(8) -0.0104(7) -0.0120(7)
O4 0.0309(5) 0.0301(5) 0.0896(8) -0.0026(4) -0.0009(5) -0.0010(5)

loop_
_atom_type_symbol
_atom_type_description
_atom_type_scat_dispersion_real
_atom_type_scat_dispersion_imag
_atom_type_scat_source
C C 0.0033 0.0016 'International Tables Vol C Tables 4.2.6.8 and 6.1.1.4'
H H 0.0000 0.0000 'International Tables Vol C Tables 4.2.6.8 and 6.1.1.4'
N N 0.0061 0.0033 'International Tables Vol C Tables 4.2.6.8 and 6.1.1.4'
O O 0.0106 0.0060 'International Tables Vol C Tables 4.2.6.8 and 6.1.1.4'

loop_
_geom_angle_atom_site_label_1
_geom_angle_atom_site_label_2
_geom_angle_atom_site_label_3
_geom_angle
O2 C1 C13 120.28(14)
O2 C1 C2 121.91(14)
C13 C1 C2 117.79(14)
C1 C2 C3 114.49(13)
C1 C2 H2A 108.6
C3 C2 H2A 108.6
C1 C2 H2B 108.6
C3 C2 H2B 108.6
H2A C2 H2B 107.6
C2 C3 C14 109.80(16)
C2 C3 C4 107.99(13)
C14 C3 C4 110.11(16)
C2 C3 C15 110.20(16)
C14 C3 C15 109.71(16)
C4 C3 C15 109.01(15)
C5 C4 C3 111.64(13)
C5 C4 H4A 109.3
C3 C4 H4A 109.3
C5 C4 H4B 109.3
C3 C4 H4B 109.3
H4A C4 H4B 108.0
C13 C5 O1 122.54(12)
C13 C5 C4 125.35(13)
O1 C5 C4 112.10(12)
C11 C6 O1 123.10(12)
C11 C6 C7 125.02(13)
O1 C6 C7 111.87(12)
C6 C7 C8 111.87(13)
C6 C7 H7A 109.2
C8 C7 H7A 109.2
C6 C7 H7B 109.2
C8 C7 H7B 109.2
H7A C7 H7B 107.9
C9 C8 C16 109.92(16)
C9 C8 C7 107.91(14)
C16 C8 C7 110.10(15)
C9 C8 C17 109.80(16)
C16 C8 C17 109.99(16)
C7 C8 C17 109.08(15)
C10 C9 C8 114.67(14)
C10 C9 H9A 108.6
C8 C9 H9A 108.6
C10 C9 H9B 108.6
C8 C9 H9B 108.6
H9A C9 H9B 107.6
O3 C10 C11 120.48(15)
O3 C10 C9 121.79(15)
C11 C10 C9 117.72(14)
C6 C11 C10 119.25(13)
C6 C11 C12 121.96(12)
C10 C11 C12 118.73(12)
C13 C12 C11 109.22(11)
C13 C12 C18 112.13(11)
C11 C12 C18 110.82(11)
C13 C12 H12 108.2
C11 C12 H12 108.2
C18 C12 H12 108.2
C5 C13 C1 118.88(13)
C5 C13 C12 122.33(12)
C1 C13 C12 118.78(12)
C3 C14 H14A 109.5
C3 C14 H14B 109.5
H14A C14 H14B 109.5
C3 C14 H14C 109.5
H14A C14 H14C 109.5
H14B C14 H14C 109.5
C3 C15 H15A 109.5
C3 C15 H15B 109.5
H15A C15 H15B 109.5
C3 C15 H15C 109.5
H15A C15 H15C 109.5
H15B C15 H15C 109.5
C8 C16 H16A 109.5
C8 C16 H16B 109.5
H16A C16 H16B 109.5
C8 C16 H16C 109.5
H16A C16 H16C 109.5
H16B C16 H16C 109.5
C8 C17 H17A 109.5
C8 C17 H17B 109.5
H17A C17 H17B 109.5
C8 C17 H17C 109.5
H17A C17 H17C 109.5
H17B C17 H17C 109.5
C19 C18 C26 119.28(12)
C19 C18 C12 122.19(12)
C26 C18 C12 118.51(11)
C18 C19 C20 122.73(13)
C18 C19 H19 118.6
C20 C19 H19 118.6
C25 C20 C21 118.64(13)
C25 C20 C19 117.87(11)
C21 C20 C19 123.49(13)
C22 C21 C20 120.65(14)
C22 C21 H21 119.7
C20 C21 H21 119.7
C21 C22 C23 119.91(14)
C21 C22 H22 120.0
C23 C22 H22 120.0
C24 C23 C22 121.51(14)
C24 C23 H23 119.2
C22 C23 H23 119.2
C23 C24 C25 118.67(15)
C23 C24 H24 120.7
C25 C24 H24 120.7
N1 C25 C24 120.91(13)
N1 C25 C20 118.47(12)
C24 C25 C20 120.61(12)
O4 C26 N1 120.18(12)
O4 C26 C18 123.49(12)
N1 C26 C18 116.33(11)
C26 N1 C25 125.29(12)
C26 N1 H1 117.4
C25 N1 H1 117.4
C6 O1 C5 117.90(11)

loop_
_geom_bond_atom_site_label_1
_geom_bond_atom_site_label_2
_geom_bond_distance
C1 O2 1.2168(19)
C1 C13 1.468(2)
C1 C2 1.507(2)
C2 C3 1.522(3)
C2 H2A 0.9700
C2 H2B 0.9700
C3 C14 1.529(3)
C3 C4 1.530(2)
C3 C15 1.536(2)
C4 C5 1.488(2)
C4 H4A 0.9700
C4 H4B 0.9700
C5 C13 1.3359(19)
C5 O1 1.3758(16)
C6 C11 1.3319(19)
C6 O1 1.3723(17)
C6 C7 1.491(2)
C7 C8 1.530(2)
C7 H7A 0.9700
C7 H7B 0.9700
C8 C9 1.523(2)
C8 C16 1.527(3)
C8 C17 1.537(2)
C9 C10 1.505(2)
C9 H9A 0.9700
C9 H9B 0.9700
C10 O3 1.2170(19)
C10 C11 1.465(2)
C11 C12 1.5032(18)
C12 C13 1.5014(18)
C12 C18 1.5195(17)
C12 H12 0.9800
C14 H14A 0.9600
C14 H14B 0.9600
C14 H14C 0.9600
C15 H15A 0.9600
C15 H15B 0.9600
C15 H15C 0.9600
C16 H16A 0.9600
C16 H16B 0.9600
C16 H16C 0.9600
C17 H17A 0.9600
C17 H17B 0.9600
C17 H17C 0.9600
C18 C19 1.3489(17)
C18 C26 1.458(2)
C19 C20 1.4268(18)
C19 H19 0.9300
C20 C25 1.397(2)
C20 C21 1.4049(18)
C21 C22 1.364(2)
C21 H21 0.9300
C22 C23 1.381(3)
C22 H22 0.9300
C23 C24 1.378(2)
C23 H23 0.9300
C24 C25 1.3966(19)
C24 H24 0.9300
C25 N1 1.3797(16)
C26 O4 1.2435(15)
C26 N1 1.3614(16)
N1 H1 0.8600

loop_
_geom_hbond_atom_site_label_D
_geom_hbond_atom_site_label_H
_geom_hbond_atom_site_label_A
_geom_hbond_site_symmetry_A
_geom_hbond_distance_DH
_geom_hbond_distance_HA
_geom_hbond_distance_DA
_geom_hbond_angle_DHA
N1 H1 O4 2_655 0.86 1.93 2.787(2) 176
C22 H22 O1 1_545 0.93 2.55 3.320(2) 140

loop_
_geom_torsion_atom_site_label_1
_geom_torsion_atom_site_label_2
_geom_torsion_atom_site_label_3
_geom_torsion_atom_site_label_4
_geom_torsion
O2 C1 C2 C3 154.25(16)
C13 C1 C2 C3 -27.4(2)
C1 C2 C3 C14 -67.12(18)
C1 C2 C3 C4 52.96(18)
C1 C2 C3 C15 171.93(15)
C2 C3 C4 C5 -50.47(19)
C14 C3 C4 C5 69.4(2)
C15 C3 C4 C5 -170.19(16)
C3 C4 C5 C13 24.7(2)
C3 C4 C5 O1 -155.28(14)
C11 C6 C7 C8 -24.0(2)
O1 C6 C7 C8 154.99(14)
C6 C7 C8 C9 50.08(19)
C6 C7 C8 C16 -69.9(2)
C6 C7 C8 C17 169.32(17)
C16 C8 C9 C10 67.51(19)
C7 C8 C9 C10 -52.6(2)
C17 C8 C9 C10 -171.36(16)
C8 C9 C10 O3 -154.44(17)
C8 C9 C10 C11 26.8(2)
O1 C6 C11 C10 176.71(13)
C7 C6 C11 C10 -4.4(2)
O1 C6 C11 C12 -6.2(2)
C7 C6 C11 C12 172.67(14)
O3 C10 C11 C6 -175.50(15)
C9 C10 C11 C6 3.2(2)
O3 C10 C11 C12 7.3(2)
C9 C10 C11 C12 -173.96(13)
C6 C11 C12 C13 17.21(17)
C10 C11 C12 C13 -165.68(12)
C6 C11 C12 C18 -106.80(14)
C10 C11 C12 C18 70.31(16)
O1 C5 C13 C1 -176.73(13)
C4 C5 C13 C1 3.3(2)
O1 C5 C13 C12 4.5(2)
C4 C5 C13 C12 -175.55(13)
O2 C1 C13 C5 176.14(15)
C2 C1 C13 C5 -2.2(2)
O2 C1 C13 C12 -5.0(2)
C2 C1 C13 C12 176.67(13)
C11 C12 C13 C5 -16.39(18)
C18 C12 C13 C5 106.85(14)
C11 C12 C13 C1 164.79(12)
C18 C12 C13 C1 -71.97(16)
C13 C12 C18 C19 119.75(14)
C11 C12 C18 C19 -117.92(14)
C13 C12 C18 C26 -61.91(16)
C11 C12 C18 C26 60.42(16)
C26 C18 C19 C20 -1.0(2)
C12 C18 C19 C20 177.32(12)
C18 C19 C20 C25 -0.5(2)
C18 C19 C20 C21 179.66(14)
C25 C20 C21 C22 -0.8(2)
C19 C20 C21 C22 179.00(14)
C20 C21 C22 C23 0.3(2)
C21 C22 C23 C24 0.1(3)
C22 C23 C24 C25 0.0(3)
C23 C24 C25 N1 179.22(15)
C23 C24 C25 C20 -0.6(2)
C21 C20 C25 N1 -178.84(12)
C19 C20 C25 N1 1.33(19)
C21 C20 C25 C24 1.0(2)
C19 C20 C25 C24 -178.87(13)
C19 C18 C26 O4 -178.65(14)
C12 C18 C26 O4 3.0(2)
C19 C18 C26 N1 1.7(2)
C12 C18 C26 N1 -176.69(12)
O4 C26 N1 C25 179.42(13)
C18 C26 N1 C25 -0.9(2)
C24 C25 N1 C26 179.59(15)
C20 C25 N1 C26 -0.6(2)
C11 C6 O1 C5 -8.0(2)
C7 C6 O1 C5 173.06(12)
C13 C5 O1 C6 8.8(2)
C4 C5 O1 C6 -171.17(12)

loop_
_cod_related_entry_id
_cod_related_entry_database
_cod_related_entry_code
1 ChemSpider 895745
